data_4515830
loop_
_publ_author_name
'Panda, Subhankar'
'Pradhan, Nirmalya'
'Manna, Debasis'

_publ_section_title
;
 Ring-Opening of Indoles: An Unconventional Route for the Transformation
 of Indoles to 1 H-Pyrazoles Using Lewis Acid.
;
_journal_issue 10
_journal_name_full 'ACS combinatorial science'
_journal_page_first 573
_journal_page_last 578
_journal_paper_doi 10.1021/acscombsci.8b00071
_journal_volume 20
_journal_year 2018
_chemical_formula_moiety 'C23 H16 N4 O'
_chemical_formula_sum 'C23 H16 N4 O'
_chemical_formula_weight 364.40
_space_group_crystal_system monoclinic
_space_group_IT_number 14
_space_group_name_Hall '-P 2yn'
_space_group_name_H-M_alt 'P 1 21/n 1'
_atom_sites_solution_hydrogens geom
_audit_creation_method SHELXL-2014/7
_cell_angle_alpha 90
_cell_angle_beta 107.132(8)
_cell_angle_gamma 90
_cell_formula_units_Z 4
_cell_length_a 12.5286(9)
_cell_length_b 9.9810(6)
_cell_length_c 16.3134(14)
_cell_measurement_reflns_used 1079
_cell_measurement_temperature 296(2)
_cell_measurement_theta_max 20.02
_cell_measurement_theta_min 3.39
_cell_volume 1949.4(3)
_computing_structure_refinement 'SHELXL-2014/7 (Sheldrick, 2014)'
_diffrn_ambient_temperature 296(2)
_diffrn_measured_fraction_theta_full 0.998
_diffrn_measured_fraction_theta_max 0.998
_diffrn_measurement_device_type 'SuperNova, Single source at offset, Eos'
_diffrn_radiation_type MoK\a
_diffrn_radiation_wavelength 0.71073
_diffrn_reflns_av_R_equivalents 0.0396
_diffrn_reflns_av_unetI/netI 0.0853
_diffrn_reflns_Laue_measured_fraction_full 0.998
_diffrn_reflns_Laue_measured_fraction_max 0.998
_diffrn_reflns_limit_h_max 14
_diffrn_reflns_limit_h_min -13
_diffrn_reflns_limit_k_max 6
_diffrn_reflns_limit_k_min -11
_diffrn_reflns_limit_l_max 11
_diffrn_reflns_limit_l_min -19
_diffrn_reflns_number 7144
_diffrn_reflns_point_group_measured_fraction_full 0.998
_diffrn_reflns_point_group_measured_fraction_max 0.998
_diffrn_reflns_theta_full 25.048
_diffrn_reflns_theta_max 25.048
_diffrn_reflns_theta_min 3.175
_exptl_absorpt_coefficient_mu 0.079
_exptl_absorpt_correction_T_max 1.382
_exptl_absorpt_correction_T_min 0.807
_exptl_absorpt_correction_type multi-scan
_exptl_absorpt_process_details multi-scan
_exptl_crystal_colour Pink
_exptl_crystal_density_diffrn 1.242
_exptl_crystal_description Needle
_exptl_crystal_F_000 760
_exptl_crystal_size_max 0.33
_exptl_crystal_size_mid 0.21
_exptl_crystal_size_min 0.11
_refine_diff_density_max 0.183
_refine_diff_density_min -0.184
_refine_diff_density_rms 0.043
_refine_ls_extinction_method none
_refine_ls_goodness_of_fit_ref 1.024
_refine_ls_hydrogen_treatment constr
_refine_ls_matrix_type full
_refine_ls_number_parameters 253
_refine_ls_number_reflns 3444
_refine_ls_number_restraints 0
_refine_ls_restrained_S_all 1.024
_refine_ls_R_factor_all 0.1314
_refine_ls_R_factor_gt 0.0644
_refine_ls_shift/su_max 0.000
_refine_ls_shift/su_mean 0.000
_refine_ls_structure_factor_coef Fsqd
_refine_ls_weighting_details 'w=1/[\s^2^(Fo^2^)+(0.0575P)^2^+0.0972P] where P=(Fo^2^+2Fc^2^)/3'
_refine_ls_weighting_scheme calc
_refine_ls_wR_factor_gt 0.1289
_refine_ls_wR_factor_ref 0.1759
_reflns_Friedel_coverage 0.000
_reflns_number_gt 1802
_reflns_number_total 3444
_reflns_threshold_expression 'I > 2\s(I)'
_cod_data_source_file co8b00071_si_002.cif
_cod_data_source_block exp_4814
_cod_original_sg_symbol_H-M 'P 21/n'
_cod_database_code 4515830
_shelx_shelxl_version_number 2014/7
_shelx_space_group_comment
;
The symmetry employed for this shelxl refinement is uniquely defined
by the following loop, which should always be used as a source of
symmetry information in preference to the above space-group names.
They are only intended as comments.
;

loop_
_space_group_symop_operation_xyz
'x, y, z'
'-x+1/2, y+1/2, -z+1/2'
'-x, -y, -z'
'x-1/2, -y-1/2, z-1/2'

loop_
_atom_site_label
_atom_site_type_symbol
_atom_site_fract_x
_atom_site_fract_y
_atom_site_fract_z
_atom_site_U_iso_or_equiv
_atom_site_adp_type
_atom_site_occupancy
_atom_site_site_symmetry_order
_atom_site_calc_flag
_atom_site_refinement_flags_posn
_atom_site_refinement_flags_adp
O22 O 0.21772(19) 0.3329(2) 0.40934(16) 0.0719(8) Uani 1 1 d . .
N3 N 0.3797(2) 0.4133(3) 0.39668(15) 0.0486(7) Uani 1 1 d . .
H20 H 0.4240 0.4809 0.4033 0.058 Uiso 1 1 calc R U
N2 N 0.4694(2) 0.5660(3) 0.14341(17) 0.0563(8) Uani 1 1 d . .
N1 N 0.3752(2) 0.5994(3) 0.16365(17) 0.0618(8) Uani 1 1 d . .
H7 H 0.3367 0.6702 0.1448 0.074 Uiso 1 1 calc R U
C9 C 0.4285(2) 0.4112(3) 0.23252(19) 0.0438(8) Uani 1 1 d . .
C12 C 0.6031(2) 0.3852(3) 0.17655(19) 0.0465(8) Uani 1 1 d . .
C23 C 0.2572(2) 0.5566(3) 0.45284(19) 0.0467(8) Uani 1 1 d . .
C6 C 0.4103(2) 0.2906(3) 0.3635(2) 0.0452(8) Uani 1 1 d . .
C10 C 0.5017(2) 0.4509(3) 0.18579(19) 0.0475(8) Uani 1 1 d . .
C1 C 0.4322(2) 0.2898(3) 0.2843(2) 0.0451(8) Uani 1 1 d . .
C21 C 0.2839(3) 0.4261(3) 0.41782(19) 0.0488(8) Uani 1 1 d . .
C13 C 0.6188(3) 0.3770(3) 0.0963(2) 0.0523(9) Uani 1 1 d . .
H13 H 0.5659 0.4141 0.0493 0.063 Uiso 1 1 calc R U
C15 C 0.7903(3) 0.2598(3) 0.1546(2) 0.0546(9) Uani 1 1 d . .
C8 C 0.3482(3) 0.5106(3) 0.2160(2) 0.0558(9) Uani 1 1 d . .
H8 H 0.2871 0.5151 0.2372 0.067 Uiso 1 1 calc R U
N19 N 0.9569(3) 0.1403(4) 0.1230(2) 0.0851(11) Uani 1 1 d . .
C2 C 0.4595(3) 0.1667(3) 0.2542(2) 0.0580(9) Uani 1 1 d . .
H2 H 0.4731 0.1633 0.2012 0.070 Uiso 1 1 calc R U
C14 C 0.7113(3) 0.3150(3) 0.0846(2) 0.0579(9) Uani 1 1 d . .
H14 H 0.7207 0.3102 0.0303 0.070 Uiso 1 1 calc R U
C17 C 0.6842(3) 0.3315(4) 0.2466(2) 0.0613(10) Uani 1 1 d . .
H17 H 0.6759 0.3384 0.3013 0.074 Uiso 1 1 calc R U
C5 C 0.4179(3) 0.1736(4) 0.4103(2) 0.0574(9) Uani 1 1 d . .
H5 H 0.4034 0.1756 0.4630 0.069 Uiso 1 1 calc R U
C16 C 0.7770(3) 0.2679(4) 0.2353(2) 0.0623(10) Uani 1 1 d . .
H16 H 0.8303 0.2307 0.2820 0.075 Uiso 1 1 calc R U
C3 C 0.4667(3) 0.0503(3) 0.3013(2) 0.0623(10) Uani 1 1 d . .
H3 H 0.4849 -0.0303 0.2800 0.075 Uiso 1 1 calc R U
C4 C 0.4468(3) 0.0541(4) 0.3801(2) 0.0642(10) Uani 1 1 d . .
H4 H 0.4528 -0.0235 0.4127 0.077 Uiso 1 1 calc R U
C18 C 0.8849(3) 0.1927(4) 0.1397(2) 0.0635(10) Uani 1 1 d . .
C28 C 0.1673(3) 0.5571(4) 0.4851(2) 0.0711(11) Uani 1 1 d . .
H28 H 0.1277 0.4781 0.4848 0.085 Uiso 1 1 calc R U
C26 C 0.1915(3) 0.7872(4) 0.5173(3) 0.0787(12) Uani 1 1 d . .
H26 H 0.1696 0.8656 0.5385 0.094 Uiso 1 1 calc R U
C27 C 0.1347(3) 0.6725(4) 0.5178(3) 0.0815(12) Uani 1 1 d . .
H27 H 0.0743 0.6712 0.5399 0.098 Uiso 1 1 calc R U
C24 C 0.3144(3) 0.6735(4) 0.4536(3) 0.0843(13) Uani 1 1 d . .
H24 H 0.3757 0.6758 0.4325 0.101 Uiso 1 1 calc R U
C25 C 0.2798(4) 0.7886(4) 0.4862(3) 0.1017(17) Uani 1 1 d . .
H25 H 0.3184 0.8683 0.4866 0.122 Uiso 1 1 calc R U

loop_
_atom_site_aniso_label
_atom_site_aniso_U_11
_atom_site_aniso_U_22
_atom_site_aniso_U_33
_atom_site_aniso_U_23
_atom_site_aniso_U_13
_atom_site_aniso_U_12
O22 0.0760(16) 0.0527(15) 0.105(2) -0.0230(15) 0.0541(14) -0.0278(13)
N3 0.0526(16) 0.0421(16) 0.0556(17) -0.0054(14) 0.0229(13) -0.0110(13)
N2 0.0592(17) 0.0561(19) 0.0613(18) 0.0115(15) 0.0295(14) 0.0158(15)
N1 0.0613(18) 0.060(2) 0.069(2) 0.0203(17) 0.0269(15) 0.0261(15)
C9 0.0431(17) 0.0461(19) 0.0452(18) 0.0017(16) 0.0179(14) 0.0057(16)
C12 0.0521(19) 0.0425(19) 0.050(2) 0.0059(16) 0.0233(16) 0.0092(15)
C23 0.0490(18) 0.044(2) 0.0489(19) -0.0040(16) 0.0179(15) -0.0064(16)
C6 0.0469(19) 0.0403(19) 0.050(2) 0.0016(16) 0.0162(15) 0.0003(15)
C10 0.0518(19) 0.046(2) 0.0477(19) 0.0074(17) 0.0192(15) 0.0131(16)
C1 0.0448(18) 0.045(2) 0.0480(19) 0.0018(17) 0.0177(15) 0.0056(15)
C21 0.0503(19) 0.050(2) 0.052(2) -0.0019(17) 0.0237(15) -0.0075(17)
C13 0.055(2) 0.053(2) 0.054(2) 0.0143(18) 0.0233(16) 0.0128(17)
C15 0.051(2) 0.059(2) 0.061(2) 0.0058(19) 0.0283(17) 0.0162(17)
C8 0.056(2) 0.061(2) 0.055(2) 0.0103(19) 0.0232(16) 0.0103(18)
N19 0.078(2) 0.114(3) 0.075(2) 0.016(2) 0.0410(18) 0.042(2)
C2 0.065(2) 0.053(2) 0.062(2) 0.0031(19) 0.0280(17) 0.0097(18)
C14 0.064(2) 0.066(2) 0.052(2) 0.0066(19) 0.0289(17) 0.0151(19)
C17 0.061(2) 0.080(3) 0.048(2) 0.009(2) 0.0231(17) 0.022(2)
C5 0.065(2) 0.057(2) 0.054(2) 0.007(2) 0.0241(17) -0.0005(19)
C16 0.056(2) 0.078(3) 0.055(2) 0.010(2) 0.0213(17) 0.0241(19)
C3 0.067(2) 0.040(2) 0.081(3) 0.003(2) 0.0230(19) 0.0076(18)
C4 0.071(2) 0.051(2) 0.073(3) 0.015(2) 0.0245(19) 0.0067(19)
C18 0.065(2) 0.071(3) 0.062(2) 0.013(2) 0.0303(18) 0.016(2)
C28 0.077(3) 0.059(2) 0.094(3) -0.008(2) 0.051(2) -0.005(2)
C26 0.075(3) 0.059(3) 0.101(3) -0.017(2) 0.026(2) 0.011(2)
C27 0.083(3) 0.076(3) 0.101(3) -0.006(3) 0.052(2) 0.012(3)
C24 0.072(3) 0.056(3) 0.144(4) -0.020(3) 0.060(3) -0.015(2)
C25 0.089(3) 0.050(3) 0.178(5) -0.029(3) 0.058(3) -0.013(2)

loop_
_atom_type_symbol
_atom_type_description
_atom_type_scat_dispersion_real
_atom_type_scat_dispersion_imag
_atom_type_scat_source
C C 0.0033 0.0016 'International Tables Vol C Tables 4.2.6.8 and 6.1.1.4'
H H 0.0000 0.0000 'International Tables Vol C Tables 4.2.6.8 and 6.1.1.4'
N N 0.0061 0.0033 'International Tables Vol C Tables 4.2.6.8 and 6.1.1.4'
O O 0.0106 0.0060 'International Tables Vol C Tables 4.2.6.8 and 6.1.1.4'

loop_
_geom_angle_atom_site_label_1
_geom_angle_atom_site_label_2
_geom_angle_atom_site_label_3
_geom_angle
C21 N3 C6 122.3(3)
C21 N3 H20 118.9
C6 N3 H20 118.9
C10 N2 N1 103.8(3)
C8 N1 N2 113.1(3)
C8 N1 H7 123.4
N2 N1 H7 123.4
C8 C9 C10 104.2(3)
C8 C9 C1 127.0(3)
C10 C9 C1 128.7(3)
C13 C12 C17 118.8(3)
C13 C12 C10 119.3(3)
C17 C12 C10 121.9(3)
C24 C23 C28 118.6(3)
C24 C23 C21 124.8(3)
C28 C23 C21 116.6(3)
C5 C6 C1 120.3(3)
C5 C6 N3 119.7(3)
C1 C6 N3 120.0(3)
N2 C10 C9 111.9(3)
N2 C10 C12 117.8(3)
C9 C10 C12 130.3(3)
C6 C1 C2 117.6(3)
C6 C1 C9 123.0(3)
C2 C1 C9 119.5(3)
O22 C21 N3 121.4(3)
O22 C21 C23 118.9(3)
N3 C21 C23 119.7(3)
C14 C13 C12 121.2(3)
C14 C13 H13 119.4
C12 C13 H13 119.4
C16 C15 C14 120.3(3)
C16 C15 C18 121.7(3)
C14 C15 C18 118.0(3)
N1 C8 C9 107.0(3)
N1 C8 H8 126.5
C9 C8 H8 126.5
C3 C2 C1 121.7(3)
C3 C2 H2 119.1
C1 C2 H2 119.1
C13 C14 C15 119.5(3)
C13 C14 H14 120.3
C15 C14 H14 120.3
C16 C17 C12 120.3(3)
C16 C17 H17 119.8
C12 C17 H17 119.8
C4 C5 C6 121.1(3)
C4 C5 H5 119.4
C6 C5 H5 119.4
C15 C16 C17 119.9(3)
C15 C16 H16 120.1
C17 C16 H16 120.1
C4 C3 C2 119.6(3)
C4 C3 H3 120.2
C2 C3 H3 120.2
C5 C4 C3 119.7(3)
C5 C4 H4 120.2
C3 C4 H4 120.2
N19 C18 C15 176.1(4)
C23 C28 C27 121.2(4)
C23 C28 H28 119.4
C27 C28 H28 119.4
C25 C26 C27 120.3(4)
C25 C26 H26 119.8
C27 C26 H26 119.8
C26 C27 C28 119.3(4)
C26 C27 H27 120.4
C28 C27 H27 120.4
C23 C24 C25 119.2(4)
C23 C24 H24 120.4
C25 C24 H24 120.4
C26 C25 C24 121.3(4)
C26 C25 H25 119.3
C24 C25 H25 119.3

loop_
_geom_bond_atom_site_label_1
_geom_bond_atom_site_label_2
_geom_bond_distance
O22 C21 1.227(3)
N3 C21 1.349(4)
N3 C6 1.435(4)
N3 H20 0.8600
N2 C10 1.341(4)
N2 N1 1.357(3)
N1 C8 1.342(4)
N1 H7 0.8600
C9 C8 1.381(4)
C9 C10 1.412(4)
C9 C1 1.470(4)
C12 C13 1.383(4)
C12 C17 1.394(4)
C12 C10 1.475(4)
C23 C24 1.367(4)
C23 C28 1.376(4)
C23 C21 1.499(4)
C6 C5 1.383(4)
C6 C1 1.398(4)
C1 C2 1.402(4)
C13 C14 1.375(4)
C13 H13 0.9300
C15 C16 1.377(4)
C15 C14 1.386(4)
C15 C18 1.443(4)
C8 H8 0.9300
N19 C18 1.142(4)
C2 C3 1.381(4)
C2 H2 0.9300
C14 H14 0.9300
C17 C16 1.385(4)
C17 H17 0.9300
C5 C4 1.379(4)
C5 H5 0.9300
C16 H16 0.9300
C3 C4 1.381(4)
C3 H3 0.9300
C4 H4 0.9300
C28 C27 1.381(5)
C28 H28 0.9300
C26 C25 1.345(5)
C26 C27 1.349(5)
C26 H26 0.9300
C27 H27 0.9300
C24 C25 1.388(5)
C24 H24 0.9300
C25 H25 0.9300
